data_4302217
loop_
_publ_author_name
'Sofia M. Bruno'
'Rute A. S. Ferreira'
'Lu\'is D. Carlos'
'Filipe A. Almeida Paz'
'Martyn Pillinger'
'Paulo Ribeiro-Claro'
'Isabel S. Gon\,calves'

_publ_contact_author_address
; Department of Chemistry
  University of Aveiro
  CICECO
  3810-193
  Aveiro
  Portugal
;
_publ_contact_author_email igoncalves@ua.pt
_publ_contact_author_fax '+351 234 370084'
_publ_contact_author_name 'Professor Isabel Goncalves'
_publ_contact_author_phone '+351 234 378190'
_publ_section_title
;
Structural and Photoluminescence Studies of a Europium(III)
Tetrakis(\b-diketonate) Complex with Tetrabutylammonium, Imidazolium,
Pyridinium and Silica-Supported Imidazolium Counterions
;
_journal_name_full 'Inorganic Chemistry'
_journal_page_first 4882
_journal_page_last 4895
_journal_paper_doi 10.1021/ic900274a
_journal_volume 48
_journal_year 2009
_chemical_formula_moiety 'C56 H32 F12 Gd O8, C10 H16 N'
_chemical_formula_sum 'C66 H48 F12 Gd N O8'
_chemical_formula_weight 1368.30
_chemical_name_systematic
; 
 ? 
;
_space_group_IT_number 14
_symmetry_cell_setting monoclinic
_symmetry_space_group_name_Hall '-P 2ybc'
_symmetry_space_group_name_H-M 'P 1 21/c 1'
_atom_sites_solution_hydrogens geom
_atom_sites_solution_primary direct
_atom_sites_solution_secondary difmap
_audit_creation_date '29 July 2008'
_audit_creation_method 'SHELXL-97, manual editing plus enCIFer'
_cell_angle_alpha 90.00
_cell_angle_beta 102.354(8)
_cell_angle_gamma 90.00
_cell_formula_units_Z 4
_cell_length_a 12.664(3)
_cell_length_b 19.393(4)
_cell_length_c 24.432(6)
_cell_measurement_reflns_used 1500
_cell_measurement_temperature 180(2)
_cell_volume 5861(2)
_computing_cell_refinement 'APEX2 '
_computing_data_collection 'APEX2 (Bruker, 2006)'
_computing_data_reduction 'SAINT+ (Bruker, 1997-2005)'
_computing_molecular_graphics 'DIAMOND (Brandenburg, 2006)'
_computing_publication_material 'SHELXTL '
_computing_structure_refinement 'SHELXTL '
_computing_structure_solution 'SHELXTL (Bruker 2001)'
_diffrn_ambient_temperature 180(2)
_diffrn_measured_fraction_theta_full 0.979
_diffrn_measured_fraction_theta_max 0.979
_diffrn_measurement_device_type 'Bruker X8 Kappa CCD APEX II'
_diffrn_measurement_method 'omega/phi scans'
_diffrn_radiation_monochromator graphite
_diffrn_radiation_source 'fine-focus sealed tube'
_diffrn_radiation_type MoK\a
_diffrn_radiation_wavelength 0.71073
_diffrn_reflns_av_R_equivalents 0.2461
_diffrn_reflns_av_sigmaI/netI 0.2506
_diffrn_reflns_limit_h_max 14
_diffrn_reflns_limit_h_min -14
_diffrn_reflns_limit_k_max 18
_diffrn_reflns_limit_k_min -22
_diffrn_reflns_limit_l_max 27
_diffrn_reflns_limit_l_min -28
_diffrn_reflns_number 72297
_diffrn_reflns_theta_full 24.11
_diffrn_reflns_theta_max 24.11
_diffrn_reflns_theta_min 3.53
_exptl_absorpt_coefficient_mu 1.227
_exptl_absorpt_correction_T_max 0.9878
_exptl_absorpt_correction_T_min 0.8278
_exptl_absorpt_correction_type multi-scan
_exptl_absorpt_process_details
;
 SADABS (Sheldrick, 1997)
;
_exptl_crystal_colour Colourless
_exptl_crystal_density_diffrn 1.550
_exptl_crystal_density_method 'not measured'
_exptl_crystal_description Needle
_exptl_crystal_F_000 2748
_exptl_crystal_size_max 0.16
_exptl_crystal_size_mid 0.02
_exptl_crystal_size_min 0.01
_refine_diff_density_max 0.867
_refine_diff_density_min -1.579
_refine_diff_density_rms 0.131
_refine_ls_extinction_method none
_refine_ls_goodness_of_fit_ref 0.985
_refine_ls_hydrogen_treatment constr
_refine_ls_matrix_type full
_refine_ls_number_parameters 786
_refine_ls_number_reflns 9125
_refine_ls_number_restraints 14
_refine_ls_restrained_S_all 0.985
_refine_ls_R_factor_all 0.2045
_refine_ls_R_factor_gt 0.0600
_refine_ls_shift/su_max 0.000
_refine_ls_shift/su_mean 0.000
_refine_ls_structure_factor_coef Fsqd
_refine_ls_weighting_details 'calc w=1/[\s^2^(Fo^2^)+(0.0484P)^2^+0.0000P] where P=(Fo^2^+2Fc^2^)/3'
_refine_ls_weighting_scheme calc
_refine_ls_wR_factor_gt 0.0974
_refine_ls_wR_factor_ref 0.1367
_reflns_number_gt 4181
_reflns_number_total 9125
_reflns_threshold_expression I>2\s(I)
_cod_data_source_file ic900274a_si_002_3.cif
_cod_data_source_block 3b
_cod_depositor_comments
;
The following automatic conversions were performed:
'_symmetry_cell_setting' value 'Monoclinic' changed to 'monoclinic'
according to '/home/saulius/struct/CIF-dictionaries/cif_core.dic'
dictionary named 'cif_core.dic' version 2.4.1 from
2010-06-29.

'_exptl_absorpt_correction_type' value 'Multi-scan' changed
to 'multi-scan' according to
'/home/saulius/struct/CIF-dictionaries/cif_core.dic' dictionary named
'cif_core.dic' version 2.4.1 from 2010-06-29.

Automatic conversion script
Id: cif_fix_enum 1527 2010-12-29 10:47:43Z saulius 
;
_cod_original_sg_symbol_H-M 'P 21/c'
_cod_database_code 4302217

loop_
_symmetry_equiv_pos_as_xyz
'x, y, z'
'-x, y+1/2, -z+1/2'
'-x, -y, -z'
'x, -y-1/2, z-1/2'

loop_
_atom_site_label
_atom_site_type_symbol
_atom_site_fract_x
_atom_site_fract_y
_atom_site_fract_z
_atom_site_U_iso_or_equiv
_atom_site_adp_type
_atom_site_occupancy
_atom_site_symmetry_multiplicity
_atom_site_calc_flag
_atom_site_refinement_flags
_atom_site_disorder_assembly
_atom_site_disorder_group
Gd1 Gd 0.44516(4) 0.66125(2) 0.23747(2) 0.02874(17) Uani 1 1 d . . .
O1 O 0.3740(5) 0.7406(3) 0.1633(3) 0.0389(18) Uani 1 1 d . . .
O2 O 0.5870(5) 0.7276(3) 0.2169(3) 0.0398(18) Uani 1 1 d . . .
O3 O 0.4787(5) 0.6026(3) 0.1576(3) 0.0405(18) Uani 1 1 d . . .
O4 O 0.2832(5) 0.6051(3) 0.1924(3) 0.0377(18) Uani 1 1 d . . .
O5 O 0.6079(5) 0.5953(3) 0.2641(3) 0.0407(18) Uani 1 1 d . . .
O6 O 0.4215(5) 0.5762(3) 0.3042(3) 0.0365(17) Uani 1 1 d . . .
O7 O 0.3150(5) 0.7125(3) 0.2829(3) 0.0397(18) Uani 1 1 d . . .
O8 O 0.5376(5) 0.7141(3) 0.3206(3) 0.0376(18) Uani 1 1 d . . .
C1 C 0.3421(8) 0.7869(6) 0.0731(5) 0.050(3) Uani 1 1 d . . .
C2 C 0.4196(8) 0.7623(5) 0.1252(4) 0.032(3) Uani 1 1 d . . .
C3 C 0.5284(8) 0.7679(5) 0.1251(4) 0.035(3) Uani 1 1 d . . .
H3 H 0.5493 0.7831 0.0920 0.042 Uiso 1 1 calc R . .
C4 C 0.6096(8) 0.7516(5) 0.1730(5) 0.038(3) Uani 1 1 d . . .
C5 C 0.7271(8) 0.7590(5) 0.1738(4) 0.034(3) Uani 1 1 d . . .
C6 C 0.7671(7) 0.8070(5) 0.1416(4) 0.034(3) Uani 1 1 d . . .
H6 H 0.7183 0.8354 0.1164 0.041 Uiso 1 1 calc R . .
C7 C 0.8802(8) 0.8144(5) 0.1457(4) 0.037(3) Uani 1 1 d . . .
C8 C 0.9213(8) 0.8631(5) 0.1133(4) 0.048(3) Uani 1 1 d . . .
H8 H 0.8736 0.8924 0.0883 0.057 Uiso 1 1 calc R . .
C9 C 1.0306(9) 0.8681(5) 0.1182(5) 0.052(3) Uani 1 1 d . . .
H9 H 1.0581 0.9000 0.0952 0.062 Uiso 1 1 calc R . .
C10 C 1.1025(8) 0.8278(6) 0.1560(5) 0.050(3) Uani 1 1 d . . .
H10 H 1.1781 0.8335 0.1594 0.060 Uiso 1 1 calc R . .
C11 C 1.0655(8) 0.7808(5) 0.1875(5) 0.048(3) Uani 1 1 d . . .
H11 H 1.1151 0.7525 0.2124 0.058 Uiso 1 1 calc R . .
C12 C 0.9510(8) 0.7729(5) 0.1841(4) 0.034(3) Uani 1 1 d . . .
C13 C 0.9094(8) 0.7252(5) 0.2174(4) 0.041(3) Uani 1 1 d . . .
H13 H 0.9572 0.6969 0.2432 0.049 Uiso 1 1 calc R . .
C14 C 0.7997(8) 0.7195(5) 0.2124(5) 0.042(3) Uani 1 1 d . . .
H14 H 0.7725 0.6880 0.2358 0.050 Uiso 1 1 calc R . .
C15 C 0.4747(12) 0.5664(8) 0.0657(6) 0.066(4) Uani 1 1 d . . .
C16 C 0.4163(10) 0.5823(5) 0.1128(5) 0.045(3) Uani 1 1 d . . .
C17 C 0.3074(9) 0.5713(5) 0.1029(5) 0.051(3) Uani 1 1 d . . .
H17 H 0.2715 0.5567 0.0666 0.061 Uiso 1 1 calc R . .
C18 C 0.2451(8) 0.5805(5) 0.1443(5) 0.040(3) Uani 1 1 d . . .
C19 C 0.1290(8) 0.5578(5) 0.1307(4) 0.040(3) Uani 1 1 d . . .
C20 C 0.0934(9) 0.5064(5) 0.0948(5) 0.057(3) Uani 1 1 d . . .
H20 H 0.1413 0.4859 0.0745 0.068 Uiso 1 1 calc R . .
C21 C -0.0159(9) 0.4818(5) 0.0864(5) 0.050(3) Uani 1 1 d . . .
C22 C -0.0535(11) 0.4257(6) 0.0505(5) 0.070(4) Uani 1 1 d . . .
H22 H -0.0072 0.4046 0.0294 0.084 Uiso 1 1 calc R . .
C23 C -0.1555(13) 0.4022(7) 0.0462(6) 0.082(4) Uani 1 1 d . . .
H23 H -0.1805 0.3642 0.0225 0.098 Uiso 1 1 calc R . .
C24 C -0.2248(11) 0.4337(7) 0.0765(7) 0.085(5) Uani 1 1 d . . .
H24 H -0.2959 0.4160 0.0733 0.102 Uiso 1 1 calc R . .
C25 C -0.1935(10) 0.4880(7) 0.1099(5) 0.071(4) Uani 1 1 d . . .
H25 H -0.2424 0.5094 0.1292 0.085 Uiso 1 1 calc R . .
C26 C -0.0859(9) 0.5136(5) 0.1163(5) 0.052(3) Uani 1 1 d . . .
C27 C -0.0476(9) 0.5681(5) 0.1531(5) 0.053(3) Uani 1 1 d . . .
H27 H -0.0949 0.5900 0.1731 0.063 Uiso 1 1 calc R . .
C28 C 0.0580(8) 0.5901(5) 0.1604(4) 0.044(3) Uani 1 1 d . . .
H28 H 0.0833 0.6269 0.1854 0.053 Uiso 1 1 calc R . .
C29 C 0.7695(9) 0.5442(6) 0.3133(5) 0.045(3) Uani 1 1 d . . .
C30 C 0.6460(7) 0.5592(5) 0.3054(5) 0.032(3) Uani 1 1 d . . .
C31 C 0.5924(8) 0.5322(4) 0.3452(4) 0.034(3) Uani 1 1 d . . .
H31 H 0.6327 0.5056 0.3752 0.041 Uiso 1 1 calc R . .
C32 C 0.4822(8) 0.5425(5) 0.3425(5) 0.035(3) Uani 1 1 d . . .
C33 C 0.4324(8) 0.5137(4) 0.3887(4) 0.032(2) Uani 1 1 d . . .
C34 C 0.4755(8) 0.4565(5) 0.4213(4) 0.039(3) Uani 1 1 d . . .
H34 H 0.5393 0.4349 0.4152 0.047 Uiso 1 1 calc R . .
C35 C 0.4257(9) 0.4320(5) 0.4617(4) 0.047(3) Uani 1 1 d . . .
H35 H 0.4567 0.3940 0.4840 0.056 Uiso 1 1 calc R . .
C36 C 0.3287(9) 0.4619(5) 0.4712(4) 0.044(3) Uani 1 1 d . . .
C37 C 0.2723(10) 0.4368(6) 0.5117(5) 0.055(3) Uani 1 1 d . . .
H37 H 0.2994 0.3978 0.5338 0.066 Uiso 1 1 calc R . .
C38 C 0.1817(10) 0.4672(7) 0.5192(5) 0.060(3) Uani 1 1 d . . .
H38 H 0.1455 0.4493 0.5464 0.073 Uiso 1 1 calc R . .
C39 C 0.1387(10) 0.5258(6) 0.4872(5) 0.063(3) Uani 1 1 d . . .
H39 H 0.0752 0.5475 0.4935 0.076 Uiso 1 1 calc R . .
C40 C 0.1893(9) 0.5507(5) 0.4472(5) 0.055(3) Uani 1 1 d . . .
H40 H 0.1601 0.5896 0.4255 0.067 Uiso 1 1 calc R . .
C41 C 0.2856(9) 0.5189(5) 0.4377(5) 0.045(3) Uani 1 1 d . . .
C42 C 0.3382(8) 0.5428(5) 0.3962(4) 0.042(3) Uani 1 1 d . . .
H42 H 0.3075 0.5799 0.3728 0.050 Uiso 1 1 calc R . .
C43 C 0.2109(9) 0.7364(6) 0.3502(5) 0.047(3) Uani 1 1 d . . .
C44 C 0.3219(8) 0.7270(5) 0.3346(5) 0.034(3) Uani 1 1 d . . .
C45 C 0.4112(8) 0.7359(5) 0.3765(4) 0.036(3) Uani 1 1 d . . .
H45 H 0.4011 0.7449 0.4133 0.043 Uiso 1 1 calc R . .
C46 C 0.5184(8) 0.7326(5) 0.3680(5) 0.035(3) Uani 1 1 d . . .
C47 C 0.6142(8) 0.7491(5) 0.4133(5) 0.041(3) Uani 1 1 d . . .
C48 C 0.6057(10) 0.7862(6) 0.4627(5) 0.066(4) Uani 1 1 d . . .
H48 H 0.5363 0.8003 0.4673 0.079 Uiso 1 1 calc R . .
C49 C 0.6936(10) 0.8020(6) 0.5033(5) 0.068(4) Uani 1 1 d . . .
H49 H 0.6852 0.8257 0.5362 0.082 Uiso 1 1 calc R . .
C50 C 0.7984(9) 0.7827(5) 0.4962(5) 0.048(3) Uani 1 1 d . . .
C51 C 0.8921(10) 0.7987(6) 0.5376(5) 0.056(3) Uani 1 1 d . . .
H51 H 0.8852 0.8235 0.5702 0.067 Uiso 1 1 calc R . .
C52 C 0.9913(9) 0.7789(5) 0.5311(5) 0.048(3) Uani 1 1 d . . .
H52 H 1.0535 0.7907 0.5588 0.058 Uiso 1 1 calc R . .
C53 C 1.0028(9) 0.7410(6) 0.4837(5) 0.056(3) Uani 1 1 d . . .
H53 H 1.0728 0.7266 0.4803 0.067 Uiso 1 1 calc R . .
C54 C 0.9151(9) 0.7244(5) 0.4421(5) 0.049(3) Uani 1 1 d . . .
H54 H 0.9245 0.6996 0.4100 0.059 Uiso 1 1 calc R . .
C55 C 0.8100(8) 0.7448(5) 0.4477(4) 0.035(3) Uani 1 1 d . . .
C56 C 0.7165(8) 0.7306(5) 0.4076(4) 0.036(3) Uani 1 1 d . . .
H56 H 0.7236 0.7069 0.3745 0.044 Uiso 1 1 calc R . .
F1 F 0.2945(5) 0.8467(3) 0.0818(3) 0.0744(19) Uani 1 1 d . . .
F2 F 0.3852(5) 0.7988(4) 0.0282(3) 0.075(2) Uani 1 1 d . . .
F3 F 0.2592(5) 0.7427(3) 0.0564(3) 0.078(2) Uani 1 1 d . . .
F4 F 0.5781(7) 0.5730(5) 0.0784(3) 0.123(3) Uani 1 1 d . . .
F5 F 0.4460(7) 0.6088(5) 0.0240(3) 0.114(3) Uani 1 1 d . . .
F6 F 0.4517(9) 0.5045(5) 0.0455(5) 0.188(6) Uani 1 1 d . . .
F7 F 0.8033(5) 0.4921(3) 0.3461(3) 0.075(2) Uani 1 1 d . . .
F8 F 0.7931(4) 0.5297(3) 0.2636(3) 0.0710(19) Uani 1 1 d . . .
F9 F 0.8254(5) 0.5990(3) 0.3322(3) 0.077(2) Uani 1 1 d . . .
F10 F 0.2138(5) 0.7401(4) 0.4039(3) 0.074(2) Uani 1 1 d . . .
F11 F 0.1627(5) 0.7945(3) 0.3260(3) 0.0668(19) Uani 1 1 d . . .
F12 F 0.1431(5) 0.6842(3) 0.3293(3) 0.0678(19) Uani 1 1 d . . .
C104 C 0.1208(12) 0.4569(7) 0.2540(6) 0.061(3) Uani 1 1 d . . .
C100 C 0.0843(10) 0.5092(7) 0.2899(5) 0.096(5) Uani 1 1 d . . .
H10A H 0.1203 0.5532 0.2862 0.144 Uiso 1 1 calc R . .
H10B H 0.1025 0.4940 0.3290 0.144 Uiso 1 1 calc R . .
H10C H 0.0059 0.5152 0.2781 0.144 Uiso 1 1 calc R . .
C101 C 0.0591(11) 0.4071(9) 0.2237(6) 0.079(4) Uani 1 1 d . . .
H118 H -0.0155 0.4057 0.2246 0.095 Uiso 1 1 calc R . .
C102 C 0.0963(17) 0.3605(8) 0.1931(7) 0.100(5) Uani 1 1 d . . .
H119 H 0.0491 0.3265 0.1734 0.120 Uiso 1 1 calc R . .
C103 C 0.2009(19) 0.3614(8) 0.1898(8) 0.134(7) Uani 1 1 d . A .
H120 H 0.2297 0.3285 0.1681 0.161 Uiso 1 1 calc R . .
N100 N 0.2639(6) 0.4122(7) 0.2194(6) 0.122(5) Uani 1 1 d D . .
C105 C 0.2278(12) 0.4569(6) 0.2505(6) 0.072(4) Uani 1 1 d . A .
H121 H 0.2758 0.4899 0.2711 0.087 Uiso 1 1 calc R . .
C106 C 0.3613(7) 0.4302(11) 0.1929(6) 0.095(3) Uiso 0.559(9) 1 d PD A 1
H100 H 0.3526 0.4090 0.1554 0.114 Uiso 0.559(9) 1 calc PR A 1
H101 H 0.3679 0.4808 0.1892 0.114 Uiso 0.559(9) 1 calc PR A 1
C107 C 0.4621(6) 0.4006(12) 0.2335(6) 0.095(3) Uiso 0.559(9) 1 d PD A 1
H102 H 0.4519 0.3511 0.2407 0.114 Uiso 0.559(9) 1 calc PR A 1
H103 H 0.4758 0.4257 0.2696 0.114 Uiso 0.559(9) 1 calc PR A 1
C108 C 0.5574(8) 0.4108(17) 0.2036(8) 0.095(3) Uiso 0.559(9) 1 d PD A 1
H104 H 0.5439 0.3856 0.1676 0.114 Uiso 0.559(9) 1 calc PR A 1
H105 H 0.5675 0.4603 0.1963 0.114 Uiso 0.559(9) 1 calc PR A 1
C109 C 0.6583(7) 0.3815(11) 0.2444(8) 0.095(3) Uiso 0.559(9) 1 d PD A 1
H106 H 0.6515 0.3891 0.2831 0.143 Uiso 0.559(9) 1 calc PR A 1
H107 H 0.7233 0.4048 0.2380 0.143 Uiso 0.559(9) 1 calc PR A 1
H108 H 0.6640 0.3319 0.2377 0.143 Uiso 0.559(9) 1 calc PR A 1
C110 C 0.3833(8) 0.3917(15) 0.2429(7) 0.095(3) Uiso 0.441(9) 1 d PD A 2
H109 H 0.4136 0.4182 0.2774 0.114 Uiso 0.441(9) 1 calc PR A 2
H110 H 0.3891 0.3419 0.2519 0.114 Uiso 0.441(9) 1 calc PR A 2
C111 C 0.4442(7) 0.4092(16) 0.1960(6) 0.095(3) Uiso 0.441(9) 1 d PD A 2
H111 H 0.4302 0.4575 0.1834 0.114 Uiso 0.441(9) 1 calc PR A 2
H112 H 0.4208 0.3783 0.1634 0.114 Uiso 0.441(9) 1 calc PR A 2
C112 C 0.5657(7) 0.398(2) 0.2224(10) 0.095(3) Uiso 0.441(9) 1 d PD A 2
H113 H 0.5865 0.4242 0.2581 0.114 Uiso 0.441(9) 1 calc PR A 2
H114 H 0.5817 0.3489 0.2298 0.114 Uiso 0.441(9) 1 calc PR A 2
C113 C 0.6275(10) 0.4264(14) 0.1787(10) 0.095(3) Uiso 0.441(9) 1 d PD A 2
H115 H 0.5783 0.4286 0.1418 0.143 Uiso 0.441(9) 1 calc PR A 2
H116 H 0.6879 0.3956 0.1768 0.143 Uiso 0.441(9) 1 calc PR A 2
H117 H 0.6552 0.4727 0.1898 0.143 Uiso 0.441(9) 1 calc PR A 2

loop_
_atom_site_aniso_label
_atom_site_aniso_U_11
_atom_site_aniso_U_22
_atom_site_aniso_U_33
_atom_site_aniso_U_23
_atom_site_aniso_U_13
_atom_site_aniso_U_12
Gd1 0.0248(3) 0.0309(3) 0.0333(3) 0.0005(3) 0.0124(2) 0.0002(3)
O1 0.029(4) 0.041(4) 0.053(5) 0.011(4) 0.022(4) -0.004(3)
O2 0.035(4) 0.049(4) 0.035(5) 0.009(4) 0.005(4) -0.006(3)
O3 0.035(4) 0.051(5) 0.039(5) -0.004(4) 0.017(4) 0.003(4)
O4 0.031(4) 0.048(4) 0.037(5) -0.017(4) 0.011(4) -0.018(3)
O5 0.041(4) 0.049(5) 0.036(5) 0.011(4) 0.016(4) 0.011(3)
O6 0.031(4) 0.038(4) 0.041(5) 0.010(4) 0.010(4) 0.008(3)
O7 0.029(4) 0.047(4) 0.043(5) -0.005(4) 0.006(4) 0.004(3)
O8 0.029(4) 0.041(4) 0.046(5) -0.007(4) 0.016(4) 0.001(3)
C1 0.020(7) 0.059(8) 0.071(10) 0.005(7) 0.009(7) 0.004(6)
C2 0.016(6) 0.034(6) 0.042(8) 0.000(5) -0.005(6) -0.002(5)
C3 0.023(6) 0.054(7) 0.028(7) 0.006(5) 0.007(6) -0.001(5)
C4 0.035(7) 0.033(6) 0.047(9) 0.004(6) 0.006(7) -0.005(5)
C5 0.022(6) 0.037(6) 0.040(7) 0.003(5) -0.001(6) -0.010(5)
C6 0.015(6) 0.040(6) 0.048(7) 0.006(5) 0.007(5) -0.004(4)
C7 0.033(7) 0.046(7) 0.028(7) -0.006(5) 0.001(6) -0.002(5)
C8 0.040(7) 0.050(7) 0.057(8) 0.016(6) 0.019(6) -0.003(5)
C9 0.036(8) 0.052(7) 0.072(9) 0.009(6) 0.023(7) -0.012(6)
C10 0.025(6) 0.063(8) 0.064(9) -0.007(7) 0.010(6) -0.003(6)
C11 0.029(7) 0.056(7) 0.062(9) -0.004(6) 0.015(6) -0.001(5)
C12 0.031(7) 0.042(6) 0.034(7) -0.010(5) 0.020(6) -0.012(5)
C13 0.033(7) 0.043(6) 0.046(8) 0.003(5) 0.008(6) 0.003(5)
C14 0.033(7) 0.043(7) 0.053(8) 0.003(6) 0.017(7) -0.008(5)
C15 0.071(11) 0.088(11) 0.052(10) -0.020(8) 0.041(9) -0.005(8)
C16 0.057(9) 0.053(7) 0.025(8) -0.007(6) 0.010(7) 0.007(6)
C17 0.036(7) 0.075(8) 0.043(8) -0.014(6) 0.009(6) -0.014(6)
C18 0.042(7) 0.035(6) 0.047(8) 0.005(6) 0.021(7) -0.001(5)
C19 0.036(7) 0.046(7) 0.037(7) 0.001(6) 0.008(6) -0.010(5)
C20 0.070(9) 0.053(8) 0.053(9) -0.026(7) 0.025(7) -0.014(7)
C21 0.049(8) 0.042(7) 0.051(9) -0.006(6) -0.007(7) -0.009(6)
C22 0.083(11) 0.059(9) 0.060(10) -0.013(7) -0.002(8) -0.009(7)
C23 0.081(11) 0.068(10) 0.084(12) 0.000(8) -0.010(10) -0.033(9)
C24 0.056(10) 0.074(11) 0.113(14) 0.009(9) -0.007(10) -0.022(8)
C25 0.047(9) 0.078(10) 0.084(11) -0.012(8) 0.003(8) -0.012(7)
C26 0.048(8) 0.035(7) 0.064(9) 0.008(6) -0.006(7) -0.006(6)
C27 0.049(8) 0.046(7) 0.062(9) -0.007(6) 0.009(7) -0.001(6)
C28 0.032(7) 0.041(7) 0.060(8) 0.003(6) 0.008(6) -0.004(6)
C29 0.055(8) 0.045(8) 0.042(8) 0.003(6) 0.027(7) 0.016(6)
C30 0.025(6) 0.032(6) 0.040(8) -0.016(5) 0.008(6) 0.001(5)
C31 0.041(7) 0.038(6) 0.027(7) 0.015(5) 0.017(6) 0.011(5)
C32 0.020(6) 0.042(6) 0.046(8) -0.011(6) 0.017(6) -0.004(5)
C33 0.037(7) 0.027(6) 0.033(7) 0.009(5) 0.010(5) 0.003(5)
C34 0.040(7) 0.038(7) 0.039(7) -0.010(6) 0.007(6) -0.001(5)
C35 0.057(8) 0.048(7) 0.035(7) 0.015(5) 0.009(6) -0.007(6)
C36 0.045(7) 0.053(7) 0.037(8) -0.013(6) 0.015(6) -0.021(6)
C37 0.064(9) 0.061(8) 0.044(8) 0.002(6) 0.021(7) -0.022(7)
C38 0.067(9) 0.077(9) 0.044(9) -0.005(7) 0.026(7) -0.028(7)
C39 0.067(9) 0.065(9) 0.068(10) -0.009(7) 0.040(8) -0.013(7)
C40 0.057(8) 0.060(8) 0.059(9) 0.001(6) 0.034(7) -0.011(6)
C41 0.052(8) 0.035(7) 0.051(8) 0.003(6) 0.018(7) 0.000(6)
C42 0.048(7) 0.041(6) 0.041(7) 0.011(5) 0.022(6) -0.004(5)
C43 0.035(7) 0.060(8) 0.048(9) -0.004(7) 0.014(7) 0.016(6)
C44 0.018(6) 0.043(7) 0.044(8) -0.003(6) 0.012(6) 0.004(5)
C45 0.022(6) 0.060(7) 0.029(7) -0.005(5) 0.012(6) 0.003(5)
C46 0.042(7) 0.030(6) 0.036(8) 0.002(5) 0.012(7) 0.008(5)
C47 0.031(7) 0.039(7) 0.047(8) -0.021(6) -0.001(6) -0.008(5)
C48 0.043(8) 0.087(9) 0.069(10) -0.039(8) 0.016(8) -0.001(7)
C49 0.050(9) 0.093(9) 0.063(10) -0.041(7) 0.016(8) -0.004(7)
C50 0.036(8) 0.068(8) 0.037(8) 0.002(6) 0.002(7) -0.012(6)
C51 0.056(9) 0.074(8) 0.039(8) 0.000(6) 0.017(7) -0.013(7)
C52 0.034(8) 0.053(7) 0.049(9) -0.003(6) -0.009(6) -0.009(6)
C53 0.030(7) 0.075(8) 0.058(9) -0.007(7) -0.002(7) -0.001(6)
C54 0.050(8) 0.061(8) 0.040(8) -0.008(6) 0.016(7) 0.003(6)
C55 0.028(7) 0.040(6) 0.033(8) 0.004(5) -0.003(6) -0.007(5)
C56 0.030(7) 0.041(6) 0.040(8) 0.005(5) 0.012(6) 0.006(5)
F1 0.052(4) 0.088(5) 0.086(5) 0.037(4) 0.019(4) 0.026(4)
F2 0.046(4) 0.136(6) 0.045(5) 0.036(4) 0.013(4) 0.006(4)
F3 0.050(5) 0.102(5) 0.065(5) 0.022(4) -0.022(4) -0.029(4)
F4 0.069(6) 0.250(11) 0.064(6) -0.016(6) 0.044(5) 0.032(6)
F5 0.106(7) 0.186(9) 0.066(6) 0.033(6) 0.052(5) 0.017(6)
F6 0.286(14) 0.126(8) 0.227(12) -0.105(8) 0.224(11) -0.086(8)
F7 0.057(4) 0.079(5) 0.095(6) 0.035(4) 0.029(4) 0.036(4)
F8 0.043(4) 0.117(5) 0.059(5) -0.001(4) 0.024(4) 0.027(4)
F9 0.041(4) 0.071(5) 0.118(7) -0.026(4) 0.013(4) -0.006(4)
F10 0.047(4) 0.133(6) 0.053(5) -0.010(4) 0.033(4) 0.007(4)
F11 0.047(4) 0.073(4) 0.086(5) 0.010(4) 0.024(4) 0.037(4)
F12 0.035(4) 0.091(5) 0.082(5) -0.014(4) 0.024(4) -0.013(3)
C104 0.061(10) 0.065(9) 0.058(10) 0.012(7) 0.011(8) -0.011(8)
C100 0.082(11) 0.142(13) 0.071(10) 0.001(10) 0.030(9) -0.007(10)
C101 0.074(10) 0.088(12) 0.075(12) 0.014(9) 0.015(9) -0.017(10)
C102 0.138(18) 0.063(12) 0.090(14) 0.011(9) 0.008(13) -0.029(11)
C103 0.156(18) 0.064(12) 0.19(2) -0.055(11) 0.060(17) -0.013(12)
N100 0.065(8) 0.104(10) 0.209(16) -0.059(11) 0.055(10) -0.023(8)
C105 0.076(11) 0.048(8) 0.087(11) -0.012(7) 0.004(9) -0.001(7)

loop_
_atom_type_symbol
_atom_type_description
_atom_type_scat_dispersion_real
_atom_type_scat_dispersion_imag
_atom_type_scat_source
C C 0.0033 0.0016 'International Tables Vol C Tables 4.2.6.8 and 6.1.1.4'
H H 0.0000 0.0000 'International Tables Vol C Tables 4.2.6.8 and 6.1.1.4'
N N 0.0061 0.0033 'International Tables Vol C Tables 4.2.6.8 and 6.1.1.4'
O O 0.0106 0.0060 'International Tables Vol C Tables 4.2.6.8 and 6.1.1.4'
F F 0.0171 0.0103 'International Tables Vol C Tables 4.2.6.8 and 6.1.1.4'
Gd Gd -0.1653 3.9035 'International Tables Vol C Tables 4.2.6.8 and 6.1.1.4'

loop_
_geom_angle_atom_site_label_1
_geom_angle_atom_site_label_2
_geom_angle_atom_site_label_3
_geom_angle
_geom_angle_site_symmetry_1
_geom_angle_site_symmetry_3
_geom_angle_publ_flag
O2 Gd1 O8 71.6(2) . . ?
O2 Gd1 O4 140.9(2) . . ?
O8 Gd1 O4 145.2(2) . . ?
O2 Gd1 O3 78.9(2) . . ?
O8 Gd1 O3 140.8(2) . . ?
O4 Gd1 O3 71.8(2) . . ?
O2 Gd1 O6 137.7(2) . . ?
O8 Gd1 O6 79.8(2) . . ?
O4 Gd1 O6 77.1(2) . . ?
O3 Gd1 O6 107.6(2) . . ?
O2 Gd1 O7 120.4(2) . . ?
O8 Gd1 O7 71.6(2) . . ?
O4 Gd1 O7 78.0(2) . . ?
O3 Gd1 O7 147.4(2) . . ?
O6 Gd1 O7 76.7(2) . . ?
O2 Gd1 O5 72.4(2) . . ?
O8 Gd1 O5 76.0(2) . . ?
O4 Gd1 O5 119.3(2) . . ?
O3 Gd1 O5 70.9(2) . . ?
O6 Gd1 O5 70.8(2) . . ?
O7 Gd1 O5 137.3(2) . . ?
O2 Gd1 O1 70.6(2) . . ?
O8 Gd1 O1 114.2(2) . . ?
O4 Gd1 O1 78.3(2) . . ?
O3 Gd1 O1 78.0(2) . . ?
O6 Gd1 O1 151.4(2) . . ?
O7 Gd1 O1 84.2(2) . . ?
O5 Gd1 O1 135.2(2) . . ?
C2 O1 Gd1 127.7(6) . . ?
C4 O2 Gd1 135.2(7) . . ?
C16 O3 Gd1 132.1(6) . . ?
C18 O4 Gd1 136.3(6) . . ?
C30 O5 Gd1 133.4(6) . . ?
C32 O6 Gd1 136.2(6) . . ?
C44 O7 Gd1 129.9(6) . . ?
C46 O8 Gd1 138.1(6) . . ?
F2 C1 F1 104.8(9) . . ?
F2 C1 F3 106.8(10) . . ?
F1 C1 F3 104.5(8) . . ?
F2 C1 C2 116.0(9) . . ?
F1 C1 C2 111.7(9) . . ?
F3 C1 C2 112.2(9) . . ?
O1 C2 C3 129.6(9) . . ?
O1 C2 C1 114.1(9) . . ?
C3 C2 C1 116.2(9) . . ?
C2 C3 C4 121.9(9) . . ?
C2 C3 H3 119.1 . . ?
C4 C3 H3 119.1 . . ?
O2 C4 C3 121.9(9) . . ?
O2 C4 C5 115.6(10) . . ?
C3 C4 C5 122.4(10) . . ?
C6 C5 C14 119.1(9) . . ?
C6 C5 C4 122.8(9) . . ?
C14 C5 C4 117.9(9) . . ?
C5 C6 C7 120.9(9) . . ?
C5 C6 H6 119.6 . . ?
C7 C6 H6 119.6 . . ?
C8 C7 C12 120.2(9) . . ?
C8 C7 C6 121.2(9) . . ?
C12 C7 C6 118.6(9) . . ?
C9 C8 C7 119.3(10) . . ?
C9 C8 H8 120.3 . . ?
C7 C8 H8 120.3 . . ?
C8 C9 C10 121.6(10) . . ?
C8 C9 H9 119.2 . . ?
C10 C9 H9 119.2 . . ?
C11 C10 C9 120.3(10) . . ?
C11 C10 H10 119.8 . . ?
C9 C10 H10 119.8 . . ?
C10 C11 C12 120.6(10) . . ?
C10 C11 H11 119.7 . . ?
C12 C11 H11 119.7 . . ?
C7 C12 C13 119.9(9) . . ?
C7 C12 C11 117.9(9) . . ?
C13 C12 C11 122.1(10) . . ?
C14 C13 C12 119.9(9) . . ?
C14 C13 H13 120.0 . . ?
C12 C13 H13 120.0 . . ?
C13 C14 C5 121.5(9) . . ?
C13 C14 H14 119.3 . . ?
C5 C14 H14 119.3 . . ?
F4 C15 F5 103.0(11) . . ?
F4 C15 F6 108.4(12) . . ?
F5 C15 F6 106.4(13) . . ?
F4 C15 C16 115.5(12) . . ?
F5 C15 C16 111.4(11) . . ?
F6 C15 C16 111.4(11) . . ?
O3 C16 C17 128.4(10) . . ?
O3 C16 C15 113.6(10) . . ?
C17 C16 C15 118.0(11) . . ?
C16 C17 C18 123.3(10) . . ?
C16 C17 H17 118.3 . . ?
C18 C17 H17 118.3 . . ?
O4 C18 C17 123.3(10) . . ?
O4 C18 C19 118.4(9) . . ?
C17 C18 C19 118.3(10) . . ?
C20 C19 C28 120.1(10) . . ?
C20 C19 C18 122.6(10) . . ?
C28 C19 C18 117.2(9) . . ?
C19 C20 C21 121.3(10) . . ?
C19 C20 H20 119.4 . . ?
C21 C20 H20 119.4 . . ?
C26 C21 C22 119.6(11) . . ?
C26 C21 C20 118.4(10) . . ?
C22 C21 C20 122.0(12) . . ?
C23 C22 C21 119.7(13) . . ?
C23 C22 H22 120.2 . . ?
C21 C22 H22 120.2 . . ?
C22 C23 C24 120.5(13) . . ?
C22 C23 H23 119.7 . . ?
C24 C23 H23 119.7 . . ?
C25 C24 C23 121.7(13) . . ?
C25 C24 H24 119.1 . . ?
C23 C24 H24 119.1 . . ?
C24 C25 C26 119.4(12) . . ?
C24 C25 H25 120.3 . . ?
C26 C25 H25 120.3 . . ?
C21 C26 C27 119.5(10) . . ?
C21 C26 C25 119.0(11) . . ?
C27 C26 C25 121.4(12) . . ?
C28 C27 C26 120.5(10) . . ?
C28 C27 H27 119.8 . . ?
C26 C27 H27 119.8 . . ?
C27 C28 C19 120.2(10) . . ?
C27 C28 H28 119.9 . . ?
C19 C28 H28 119.9 . . ?
F7 C29 F9 109.3(10) . . ?
F7 C29 F8 106.7(8) . . ?
F9 C29 F8 106.4(9) . . ?
F7 C29 C30 114.1(9) . . ?
F9 C29 C30 110.2(8) . . ?
F8 C29 C30 109.8(9) . . ?
O5 C30 C31 127.9(9) . . ?
O5 C30 C29 114.3(9) . . ?
C31 C30 C29 117.7(10) . . ?
C32 C31 C30 122.8(9) . . ?
C32 C31 H31 118.6 . . ?
C30 C31 H31 118.6 . . ?
O6 C32 C31 123.6(9) . . ?
O6 C32 C33 117.4(8) . . ?
C31 C32 C33 119.0(9) . . ?
C42 C33 C34 119.6(9) . . ?
C42 C33 C32 117.6(8) . . ?
C34 C33 C32 122.7(9) . . ?
C35 C34 C33 120.1(9) . . ?
C35 C34 H34 120.0 . . ?
C33 C34 H34 120.0 . . ?
C34 C35 C36 121.6(10) . . ?
C34 C35 H35 119.2 . . ?
C36 C35 H35 119.2 . . ?
C41 C36 C35 117.7(9) . . ?
C41 C36 C37 118.7(10) . . ?
C35 C36 C37 123.6(11) . . ?
C38 C37 C36 121.1(11) . . ?
C38 C37 H37 119.4 . . ?
C36 C37 H37 119.4 . . ?
C37 C38 C39 121.2(11) . . ?
C37 C38 H38 119.4 . . ?
C39 C38 H38 119.4 . . ?
C40 C39 C38 119.6(11) . . ?
C40 C39 H39 120.2 . . ?
C38 C39 H39 120.2 . . ?
C39 C40 C41 120.7(11) . . ?
C39 C40 H40 119.7 . . ?
C41 C40 H40 119.7 . . ?
C42 C41 C36 119.4(9) . . ?
C42 C41 C40 121.9(10) . . ?
C36 C41 C40 118.7(10) . . ?
C33 C42 C41 121.6(9) . . ?
C33 C42 H42 119.2 . . ?
C41 C42 H42 119.2 . . ?
F10 C43 F12 107.4(9) . . ?
F10 C43 F11 107.8(9) . . ?
F12 C43 F11 105.5(9) . . ?
F10 C43 C44 115.0(10) . . ?
F12 C43 C44 110.8(8) . . ?
F11 C43 C44 109.8(9) . . ?
O7 C44 C45 129.7(9) . . ?
O7 C44 C43 113.3(10) . . ?
C45 C44 C43 116.9(10) . . ?
C44 C45 C46 123.3(9) . . ?
C44 C45 H45 118.3 . . ?
C46 C45 H45 118.3 . . ?
O8 C46 C45 121.2(10) . . ?
O8 C46 C47 116.6(9) . . ?
C45 C46 C47 122.2(10) . . ?
C56 C47 C48 117.3(10) . . ?
C56 C47 C46 120.1(9) . . ?
C48 C47 C46 122.6(10) . . ?
C49 C48 C47 122.3(10) . . ?
C49 C48 H48 118.9 . . ?
C47 C48 H48 118.9 . . ?
C48 C49 C50 119.3(11) . . ?
C48 C49 H49 120.3 . . ?
C50 C49 H49 120.3 . . ?
C51 C50 C49 120.9(11) . . ?
C51 C50 C55 119.0(10) . . ?
C49 C50 C55 120.1(10) . . ?
C52 C51 C50 120.6(11) . . ?
C52 C51 H51 119.7 . . ?
C50 C51 H51 119.7 . . ?
C51 C52 C53 120.4(10) . . ?
C51 C52 H52 119.8 . . ?
C53 C52 H52 119.8 . . ?
C54 C53 C52 121.5(10) . . ?
C54 C53 H53 119.3 . . ?
C52 C53 H53 119.3 . . ?
C53 C54 C55 119.3(10) . . ?
C53 C54 H54 120.4 . . ?
C55 C54 H54 120.4 . . ?
C56 C55 C54 123.3(10) . . ?
C56 C55 C50 117.5(9) . . ?
C54 C55 C50 119.2(10) . . ?
C47 C56 C55 123.5(10) . . ?
C47 C56 H56 118.2 . . ?
C55 C56 H56 118.2 . . ?
C101 C104 C105 115.2(13) . . ?
C101 C104 C100 126.5(14) . . ?
C105 C104 C100 118.3(13) . . ?
C104 C100 H10A 109.5 . . ?
C104 C100 H10B 109.5 . . ?
H10A C100 H10B 109.5 . . ?
C104 C100 H10C 109.5 . . ?
H10A C100 H10C 109.5 . . ?
H10B C100 H10C 109.5 . . ?
C102 C101 C104 124.1(15) . . ?
C102 C101 H118 117.9 . . ?
C104 C101 H118 117.9 . . ?
C101 C102 C103 120.0(16) . . ?
C101 C102 H119 120.0 . . ?
C103 C102 H119 120.0 . . ?
C102 C103 N100 116.5(15) . . ?
C102 C103 H120 121.7 . . ?
N100 C103 H120 121.7 . . ?
C105 N100 C103 123.3(12) . . ?
C105 N100 C110 113.1(15) . . ?
C103 N100 C110 115.0(17) . . ?
C105 N100 C106 120.4(14) . . ?
C103 N100 C106 111.5(16) . . ?
C110 N100 C106 54.0(4) . . ?
N100 C105 C104 120.7(12) . . ?
N100 C105 H121 119.6 . . ?
C104 C105 H121 119.6 . . ?
C107 C106 N100 105.64(10) . . ?
C107 C106 H100 110.6 . . ?
N100 C106 H100 110.6 . . ?
C107 C106 H101 110.6 . . ?
N100 C106 H101 110.6 . . ?
H100 C106 H101 108.7 . . ?
C106 C107 C108 105.65(10) . . ?
C106 C107 H102 110.6 . . ?
C108 C107 H102 110.6 . . ?
C106 C107 H103 110.6 . . ?
C108 C107 H103 110.6 . . ?
H102 C107 H103 108.7 . . ?
C109 C108 C107 105.60(10) . . ?
C109 C108 H104 110.6 . . ?
C107 C108 H104 110.6 . . ?
C109 C108 H105 110.6 . . ?
C107 C108 H105 110.6 . . ?
H104 C108 H105 108.8 . . ?
C111 C110 N100 105.63(10) . . ?
C111 C110 H109 110.6 . . ?
N100 C110 H109 110.6 . . ?
C111 C110 H110 110.6 . . ?
N100 C110 H110 110.6 . . ?
H109 C110 H110 108.7 . . ?
C110 C111 C112 105.64(10) . . ?
C110 C111 H111 110.6 . . ?
C112 C111 H111 110.6 . . ?
C110 C111 H112 110.6 . . ?
C112 C111 H112 110.6 . . ?
H111 C111 H112 108.7 . . ?
C113 C112 C111 105.61(10) . . ?
C113 C112 H113 110.6 . . ?
C111 C112 H113 110.6 . . ?
C113 C112 H114 110.6 . . ?
C111 C112 H114 110.6 . . ?
H113 C112 H114 108.7 . . ?
C112 C113 H115 109.5 . . ?
C112 C113 H116 109.5 . . ?
H115 C113 H116 109.5 . . ?
C112 C113 H117 109.5 . . ?
H115 C113 H117 109.5 . . ?
H116 C113 H117 109.5 . . ?

loop_
_geom_bond_atom_site_label_1
_geom_bond_atom_site_label_2
_geom_bond_distance
_geom_bond_site_symmetry_2
_geom_bond_publ_flag
Gd1 O2 2.350(6) . ?
Gd1 O8 2.351(7) . ?
Gd1 O4 2.375(6) . ?
Gd1 O3 2.375(7) . ?
Gd1 O6 2.384(6) . ?
Gd1 O7 2.392(6) . ?
Gd1 O5 2.394(6) . ?
Gd1 O1 2.401(6) . ?
O1 C2 1.268(10) . ?
O2 C4 1.257(11) . ?
O3 C16 1.267(11) . ?
O4 C18 1.266(11) . ?
O5 C30 1.238(11) . ?
O6 C32 1.259(11) . ?
O7 C44 1.280(11) . ?
O8 C46 1.285(10) . ?
C1 F2 1.346(12) . ?
C1 F1 1.346(11) . ?
C1 F3 1.348(11) . ?
C1 C2 1.509(14) . ?
C2 C3 1.382(12) . ?
C3 C4 1.419(13) . ?
C3 H3 0.9500 . ?
C4 C5 1.491(13) . ?
C5 C6 1.383(12) . ?
C5 C14 1.396(13) . ?
C6 C7 1.422(12) . ?
C6 H6 0.9500 . ?
C7 C8 1.402(12) . ?
C7 C12 1.403(13) . ?
C8 C9 1.367(13) . ?
C8 H8 0.9500 . ?
C9 C10 1.391(13) . ?
C9 H9 0.9500 . ?
C10 C11 1.341(13) . ?
C10 H10 0.9500 . ?
C11 C12 1.443(12) . ?
C11 H11 0.9500 . ?
C12 C13 1.407(12) . ?
C13 C14 1.373(12) . ?
C13 H13 0.9500 . ?
C14 H14 0.9500 . ?
C15 F4 1.286(14) . ?
C15 F5 1.299(14) . ?
C15 F6 1.307(13) . ?
C15 C16 1.526(14) . ?
C16 C17 1.365(13) . ?
C17 C18 1.420(13) . ?
C17 H17 0.9500 . ?
C18 C19 1.502(13) . ?
C19 C20 1.340(13) . ?
C19 C28 1.415(13) . ?
C20 C21 1.437(14) . ?
C20 H20 0.9500 . ?
C21 C26 1.404(14) . ?
C21 C22 1.415(14) . ?
C22 C23 1.353(15) . ?
C22 H22 0.9500 . ?
C23 C24 1.403(17) . ?
C23 H23 0.9500 . ?
C24 C25 1.340(16) . ?
C24 H24 0.9500 . ?
C25 C26 1.426(14) . ?
C25 H25 0.9500 . ?
C26 C27 1.407(14) . ?
C27 C28 1.379(13) . ?
C27 H27 0.9500 . ?
C28 H28 0.9500 . ?
C29 F7 1.303(11) . ?
C29 F9 1.306(11) . ?
C29 F8 1.340(10) . ?
C29 C30 1.562(13) . ?
C30 C31 1.401(12) . ?
C31 C32 1.398(12) . ?
C31 H31 0.9500 . ?
C32 C33 1.512(12) . ?
C33 C42 1.367(12) . ?
C33 C34 1.406(12) . ?
C34 C35 1.365(12) . ?
C34 H34 0.9500 . ?
C35 C36 1.423(13) . ?
C35 H35 0.9500 . ?
C36 C41 1.414(13) . ?
C36 C37 1.424(13) . ?
C37 C38 1.336(14) . ?
C37 H37 0.9500 . ?
C38 C39 1.420(15) . ?
C38 H38 0.9500 . ?
C39 C40 1.366(13) . ?
C39 H39 0.9500 . ?
C40 C41 1.429(13) . ?
C40 H40 0.9500 . ?
C41 C42 1.405(12) . ?
C42 H42 0.9500 . ?
C43 F10 1.306(11) . ?
C43 F12 1.354(11) . ?
C43 F11 1.356(11) . ?
C43 C44 1.544(13) . ?
C44 C45 1.364(13) . ?
C45 C46 1.418(12) . ?
C45 H45 0.9500 . ?
C46 C47 1.492(13) . ?
C47 C56 1.381(12) . ?
C47 C48 1.428(13) . ?
C48 C49 1.358(15) . ?
C48 H48 0.9500 . ?
C49 C50 1.426(14) . ?
C49 H49 0.9500 . ?
C50 C51 1.420(14) . ?
C50 C55 1.427(13) . ?
C51 C52 1.355(13) . ?
C51 H51 0.9500 . ?
C52 C53 1.406(14) . ?
C52 H52 0.9500 . ?
C53 C54 1.373(14) . ?
C53 H53 0.9500 . ?
C54 C55 1.423(13) . ?
C54 H54 0.9500 . ?
C55 C56 1.394(13) . ?
C56 H56 0.9500 . ?
C104 C101 1.357(16) . ?
C104 C105 1.375(15) . ?
C104 C100 1.478(16) . ?
C100 H10A 0.9800 . ?
C100 H10B 0.9800 . ?
C100 H10C 0.9800 . ?
C101 C102 1.323(17) . ?
C101 H118 0.9500 . ?
C102 C103 1.34(2) . ?
C102 H119 0.9500 . ?
C103 N100 1.372(18) . ?
C103 H120 0.9500 . ?
N100 C105 1.299(14) . ?
N100 C110 1.5500(11) . ?
N100 C106 1.5502(11) . ?
C105 H121 0.9500 . ?
C106 C107 1.5496(11) . ?
C106 H100 0.9900 . ?
C106 H101 0.9900 . ?
C107 C108 1.5503(11) . ?
C107 H102 0.9900 . ?
C107 H103 0.9900 . ?
C108 C109 1.5501(11) . ?
C108 H104 0.9900 . ?
C108 H105 0.9900 . ?
C109 H106 0.9800 . ?
C109 H107 0.9800 . ?
C109 H108 0.9800 . ?
C110 C111 1.5499(11) . ?
C110 H109 0.9900 . ?
C110 H110 0.9900 . ?
C111 C112 1.5502(11) . ?
C111 H111 0.9900 . ?
C111 H112 0.9900 . ?
C112 C113 1.5500(11) . ?
C112 H113 0.9900 . ?
C112 H114 0.9900 . ?
C113 H115 0.9800 . ?
C113 H116 0.9800 . ?
C113 H117 0.9800 . ?

loop_
_geom_torsion_atom_site_label_1
_geom_torsion_atom_site_label_2
_geom_torsion_atom_site_label_3
_geom_torsion_atom_site_label_4
_geom_torsion
_geom_torsion_site_symmetry_1
_geom_torsion_site_symmetry_2
_geom_torsion_site_symmetry_3
_geom_torsion_site_symmetry_4
_geom_torsion_publ_flag
O2 Gd1 O1 C2 33.2(7) . . . . ?
O8 Gd1 O1 C2 91.5(8) . . . . ?
O4 Gd1 O1 C2 -122.8(8) . . . . ?
O3 Gd1 O1 C2 -49.1(7) . . . . ?
O6 Gd1 O1 C2 -153.8(7) . . . . ?
O7 Gd1 O1 C2 158.3(8) . . . . ?
O5 Gd1 O1 C2 -2.8(9) . . . . ?
O8 Gd1 O2 C4 -162.4(9) . . . . ?
O4 Gd1 O2 C4 1.9(10) . . . . ?
O3 Gd1 O2 C4 43.6(8) . . . . ?
O6 Gd1 O2 C4 147.6(8) . . . . ?
O7 Gd1 O2 C4 -108.0(9) . . . . ?
O5 Gd1 O2 C4 116.9(9) . . . . ?
O1 Gd1 O2 C4 -37.4(8) . . . . ?
O2 Gd1 O3 C16 -131.1(9) . . . . ?
O8 Gd1 O3 C16 -172.4(8) . . . . ?
O4 Gd1 O3 C16 22.6(8) . . . . ?
O6 Gd1 O3 C16 92.2(9) . . . . ?
O7 Gd1 O3 C16 -0.6(11) . . . . ?
O5 Gd1 O3 C16 153.8(9) . . . . ?
O1 Gd1 O3 C16 -58.8(8) . . . . ?
O2 Gd1 O4 C18 24.3(10) . . . . ?
O8 Gd1 O4 C18 177.6(8) . . . . ?
O3 Gd1 O4 C18 -19.2(9) . . . . ?
O6 Gd1 O4 C18 -132.8(9) . . . . ?
O7 Gd1 O4 C18 148.3(9) . . . . ?
O5 Gd1 O4 C18 -73.8(9) . . . . ?
O1 Gd1 O4 C18 61.8(9) . . . . ?
O2 Gd1 O5 C30 137.3(9) . . . . ?
O8 Gd1 O5 C30 62.5(8) . . . . ?
O4 Gd1 O5 C30 -83.7(9) . . . . ?
O3 Gd1 O5 C30 -138.7(9) . . . . ?
O6 Gd1 O5 C30 -21.4(8) . . . . ?
O7 Gd1 O5 C30 21.2(10) . . . . ?
O1 Gd1 O5 C30 172.8(8) . . . . ?
O2 Gd1 O6 C32 -6.4(10) . . . . ?
O8 Gd1 O6 C32 -54.0(9) . . . . ?
O4 Gd1 O6 C32 152.2(9) . . . . ?
O3 Gd1 O6 C32 86.3(9) . . . . ?
O7 Gd1 O6 C32 -127.3(9) . . . . ?
O5 Gd1 O6 C32 24.6(8) . . . . ?
O1 Gd1 O6 C32 -176.6(7) . . . . ?
O2 Gd1 O7 C44 -79.0(8) . . . . ?
O8 Gd1 O7 C44 -24.5(7) . . . . ?
O4 Gd1 O7 C44 138.4(8) . . . . ?
O3 Gd1 O7 C44 160.9(7) . . . . ?
O6 Gd1 O7 C44 59.0(7) . . . . ?
O5 Gd1 O7 C44 17.9(9) . . . . ?
O1 Gd1 O7 C44 -142.4(8) . . . . ?
O2 Gd1 O8 C46 155.6(9) . . . . ?
O4 Gd1 O8 C46 -7.0(10) . . . . ?
O3 Gd1 O8 C46 -161.3(8) . . . . ?
O6 Gd1 O8 C46 -56.0(9) . . . . ?
O7 Gd1 O8 C46 23.3(8) . . . . ?
O5 Gd1 O8 C46 -128.6(9) . . . . ?
O1 Gd1 O8 C46 97.8(9) . . . . ?
Gd1 O1 C2 C3 -25.4(14) . . . . ?
Gd1 O1 C2 C1 156.1(6) . . . . ?
F2 C1 C2 O1 -168.7(8) . . . . ?
F1 C1 C2 O1 71.3(11) . . . . ?
F3 C1 C2 O1 -45.6(12) . . . . ?
F2 C1 C2 C3 12.5(14) . . . . ?
F1 C1 C2 C3 -107.4(10) . . . . ?
F3 C1 C2 C3 135.6(9) . . . . ?
O1 C2 C3 C4 -3.4(16) . . . . ?
C1 C2 C3 C4 175.2(9) . . . . ?
Gd1 O2 C4 C3 27.8(14) . . . . ?
Gd1 O2 C4 C5 -149.8(6) . . . . ?
C2 C3 C4 O2 4.1(15) . . . . ?
C2 C3 C4 C5 -178.5(8) . . . . ?
O2 C4 C5 C6 -153.6(9) . . . . ?
C3 C4 C5 C6 28.9(15) . . . . ?
O2 C4 C5 C14 20.9(13) . . . . ?
C3 C4 C5 C14 -156.7(9) . . . . ?
C14 C5 C6 C7 2.6(14) . . . . ?
C4 C5 C6 C7 177.0(9) . . . . ?
C5 C6 C7 C8 -179.7(9) . . . . ?
C5 C6 C7 C12 -1.3(14) . . . . ?
C12 C7 C8 C9 2.2(15) . . . . ?
C6 C7 C8 C9 -179.4(9) . . . . ?
C7 C8 C9 C10 -2.4(16) . . . . ?
C8 C9 C10 C11 2.3(16) . . . . ?
C9 C10 C11 C12 -2.0(16) . . . . ?
C8 C7 C12 C13 178.6(9) . . . . ?
C6 C7 C12 C13 0.2(14) . . . . ?
C8 C7 C12 C11 -1.9(14) . . . . ?
C6 C7 C12 C11 179.7(8) . . . . ?
C10 C11 C12 C7 1.8(14) . . . . ?
C10 C11 C12 C13 -178.7(9) . . . . ?
C7 C12 C13 C14 -0.3(14) . . . . ?
C11 C12 C13 C14 -179.8(9) . . . . ?
C12 C13 C14 C5 1.7(15) . . . . ?
C6 C5 C14 C13 -2.8(15) . . . . ?
C4 C5 C14 C13 -177.5(9) . . . . ?
Gd1 O3 C16 C17 -19.7(16) . . . . ?
Gd1 O3 C16 C15 162.5(8) . . . . ?
F4 C15 C16 O3 2.7(17) . . . . ?
F5 C15 C16 O3 -114.4(12) . . . . ?
F6 C15 C16 O3 126.9(13) . . . . ?
F4 C15 C16 C17 -175.3(11) . . . . ?
F5 C15 C16 C17 67.6(15) . . . . ?
F6 C15 C16 C17 -51.0(18) . . . . ?
O3 C16 C17 C18 -1.2(18) . . . . ?
C15 C16 C17 C18 176.5(10) . . . . ?
Gd1 O4 C18 C17 10.8(15) . . . . ?
Gd1 O4 C18 C19 -171.1(6) . . . . ?
C16 C17 C18 O4 6.1(16) . . . . ?
C16 C17 C18 C19 -172.0(10) . . . . ?
O4 C18 C19 C20 -149.8(10) . . . . ?
C17 C18 C19 C20 28.4(15) . . . . ?
O4 C18 C19 C28 26.1(13) . . . . ?
C17 C18 C19 C28 -155.7(9) . . . . ?
C28 C19 C20 C21 -1.4(16) . . . . ?
C18 C19 C20 C21 174.4(9) . . . . ?
C19 C20 C21 C26 0.9(17) . . . . ?
C19 C20 C21 C22 -177.3(10) . . . . ?
C26 C21 C22 C23 -1.5(17) . . . . ?
C20 C21 C22 C23 176.7(11) . . . . ?
C21 C22 C23 C24 1(2) . . . . ?
C22 C23 C24 C25 1(2) . . . . ?
C23 C24 C25 C26 -2(2) . . . . ?
C22 C21 C26 C27 178.3(10) . . . . ?
C20 C21 C26 C27 0.1(16) . . . . ?
C22 C21 C26 C25 0.5(16) . . . . ?
C20 C21 C26 C25 -177.8(10) . . . . ?
C24 C25 C26 C21 1.2(18) . . . . ?
C24 C25 C26 C27 -176.6(11) . . . . ?
C21 C26 C27 C28 -0.5(16) . . . . ?
C25 C26 C27 C28 177.2(10) . . . . ?
C26 C27 C28 C19 0.1(16) . . . . ?
C20 C19 C28 C27 0.9(16) . . . . ?
C18 C19 C28 C27 -175.1(9) . . . . ?
Gd1 O5 C30 C31 16.4(15) . . . . ?
Gd1 O5 C30 C29 -162.4(6) . . . . ?
F7 C29 C30 O5 -162.0(9) . . . . ?
F9 C29 C30 O5 74.6(12) . . . . ?
F8 C29 C30 O5 -42.2(12) . . . . ?
F7 C29 C30 C31 19.1(13) . . . . ?
F9 C29 C30 C31 -104.3(10) . . . . ?
F8 C29 C30 C31 138.8(9) . . . . ?
O5 C30 C31 C32 0.9(16) . . . . ?
C29 C30 C31 C32 179.7(9) . . . . ?
Gd1 O6 C32 C31 -21.0(15) . . . . ?
Gd1 O6 C32 C33 157.4(6) . . . . ?
C30 C31 C32 O6 0.8(15) . . . . ?
C30 C31 C32 C33 -177.5(8) . . . . ?
O6 C32 C33 C42 -20.1(13) . . . . ?
C31 C32 C33 C42 158.3(9) . . . . ?
O6 C32 C33 C34 156.0(9) . . . . ?
C31 C32 C33 C34 -25.6(13) . . . . ?
C42 C33 C34 C35 -2.7(14) . . . . ?
C32 C33 C34 C35 -178.7(9) . . . . ?
C33 C34 C35 C36 1.5(15) . . . . ?
C34 C35 C36 C41 -0.8(15) . . . . ?
C34 C35 C36 C37 178.0(9) . . . . ?
C41 C36 C37 C38 -1.6(16) . . . . ?
C35 C36 C37 C38 179.6(10) . . . . ?
C36 C37 C38 C39 -0.2(17) . . . . ?
C37 C38 C39 C40 1.4(18) . . . . ?
C38 C39 C40 C41 -0.7(17) . . . . ?
C35 C36 C41 C42 1.2(14) . . . . ?
C37 C36 C41 C42 -177.7(9) . . . . ?
C35 C36 C41 C40 -178.8(9) . . . . ?
C37 C36 C41 C40 2.3(15) . . . . ?
C39 C40 C41 C42 178.8(10) . . . . ?
C39 C40 C41 C36 -1.1(16) . . . . ?
C34 C33 C42 C41 3.2(15) . . . . ?
C32 C33 C42 C41 179.4(9) . . . . ?
C36 C41 C42 C33 -2.5(15) . . . . ?
C40 C41 C42 C33 177.6(10) . . . . ?
Gd1 O7 C44 C45 20.6(15) . . . . ?
Gd1 O7 C44 C43 -160.5(6) . . . . ?
F10 C43 C44 O7 169.4(9) . . . . ?
F12 C43 C44 O7 47.4(12) . . . . ?
F11 C43 C44 O7 -68.8(11) . . . . ?
F10 C43 C44 C45 -11.4(14) . . . . ?
F12 C43 C44 C45 -133.5(10) . . . . ?
F11 C43 C44 C45 110.3(11) . . . . ?
O7 C44 C45 C46 2.4(17) . . . . ?
C43 C44 C45 C46 -176.5(8) . . . . ?
Gd1 O8 C46 C45 -13.9(14) . . . . ?
Gd1 O8 C46 C47 165.1(6) . . . . ?
C44 C45 C46 O8 -6.9(14) . . . . ?
C44 C45 C46 C47 174.2(9) . . . . ?
O8 C46 C47 C56 -13.6(14) . . . . ?
C45 C46 C47 C56 165.4(8) . . . . ?
O8 C46 C47 C48 164.0(10) . . . . ?
C45 C46 C47 C48 -17.1(15) . . . . ?
C56 C47 C48 C49 -1.2(17) . . . . ?
C46 C47 C48 C49 -178.8(11) . . . . ?
C47 C48 C49 C50 1.7(19) . . . . ?
C48 C49 C50 C51 179.7(11) . . . . ?
C48 C49 C50 C55 -2.5(17) . . . . ?
C49 C50 C51 C52 178.6(10) . . . . ?
C55 C50 C51 C52 0.6(16) . . . . ?
C50 C51 C52 C53 -1.2(16) . . . . ?
C51 C52 C53 C54 1.6(17) . . . . ?
C52 C53 C54 C55 -1.3(16) . . . . ?
C53 C54 C55 C56 179.6(9) . . . . ?
C53 C54 C55 C50 0.7(15) . . . . ?
C51 C50 C55 C56 -179.3(9) . . . . ?
C49 C50 C55 C56 2.7(15) . . . . ?
C51 C50 C55 C54 -0.4(14) . . . . ?
C49 C50 C55 C54 -178.3(10) . . . . ?
C48 C47 C56 C55 1.6(15) . . . . ?
C46 C47 C56 C55 179.3(8) . . . . ?
C54 C55 C56 C47 178.7(9) . . . . ?
C50 C55 C56 C47 -2.4(14) . . . . ?
C105 C104 C101 C102 1(2) . . . . ?
C100 C104 C101 C102 -178.5(14) . . . . ?
C104 C101 C102 C103 -1(3) . . . . ?
C101 C102 C103 N100 0(3) . . . . ?
C102 C103 N100 C105 2(3) . . . . ?
C102 C103 N100 C110 147.2(14) . . . . ?
C102 C103 N100 C106 -153.7(14) . . . . ?
C103 N100 C105 C104 -2(2) . . . . ?
C110 N100 C105 C104 -148.3(12) . . . . ?
C106 N100 C105 C104 151.1(10) . . . . ?
C101 C104 C105 N100 1.0(18) . . . . ?
C100 C104 C105 N100 -179.7(12) . . . . ?
C105 N100 C106 C107 95.7(17) . . . . ?
C103 N100 C106 C107 -108.1(18) . . . . ?
C110 N100 C106 C107 -2(2) . . . . ?
N100 C106 C107 C108 173.4(19) . . . . ?
C106 C107 C108 C109 180(2) . . . . ?
C105 N100 C110 C111 -122(2) . . . . ?
C103 N100 C110 C111 89(2) . . . . ?
C106 N100 C110 C111 -10.7(19) . . . . ?
N100 C110 C111 C112 172(2) . . . . ?
C110 C111 C112 C113 -172(3) . . . . ?
